data_7007692
loop_
_publ_author_name
'Morishita, Yasuhiko'
'Kogane, Tamizo'
'Nogami, Takashi'
'Ishida, Takayuki'

_publ_section_title
;
 Double half-cubane copper(II) complexes available from copper(II)
 1,1,1,5,5,5-hexafluoropentane-2,4-dionate dissolved in formamides.
;
_journal_issue 37
_journal_name_full 'Dalton transactions (Cambridge, England : 2003)'
_journal_page_first 4438
_journal_page_last 4443
_journal_paper_doi 10.1039/b609128h
_journal_year 2006
_chemical_formula_moiety 'C40 H52 Cu4 F24 N4 O16 '
_chemical_formula_sum 'C40 H52 Cu4 F24 N4 O16'
_chemical_formula_weight 1555.01
_space_group_IT_number 14
_symmetry_cell_setting monoclinic
_symmetry_Int_Tables_number 14
_symmetry_space_group_name_Hall '-P 2ybc'
_symmetry_space_group_name_H-M 'P 1 21/c 1'
_cell_angle_alpha 90.0000
_cell_angle_beta 93.4866(12)
_cell_angle_gamma 90.0000
_cell_formula_units_Z 2
_cell_length_a 10.1392(4)
_cell_length_b 22.3013(12)
_cell_length_c 12.6048(5)
_cell_measurement_reflns_used 65996
_cell_measurement_temperature 100(1)
_cell_measurement_theta_max 25.3
_cell_measurement_theta_min 1.6
_cell_volume 2844.9(2)
_computing_cell_refinement PROCESS-AUTO
_computing_data_collection PROCESS-AUTO
_computing_data_reduction CrystalStructure
_computing_publication_material 'CrystalStructure 3.7.0'
_computing_structure_refinement CRYSTALS
_computing_structure_solution SIR92
_diffrn_detector_area_resol_mean 10.00
_diffrn_measured_fraction_theta_full 0.999
_diffrn_measured_fraction_theta_max 0.999
_diffrn_measurement_device_type 'Rigaku RAXIS-RAPID'
_diffrn_measurement_method \w
_diffrn_radiation_type 'Mo K\a'
_diffrn_radiation_wavelength 0.71069
_diffrn_reflns_av_R_equivalents 0.051
_diffrn_reflns_limit_h_max 13
_diffrn_reflns_limit_h_min -13
_diffrn_reflns_limit_k_max 28
_diffrn_reflns_limit_k_min -28
_diffrn_reflns_limit_l_max 16
_diffrn_reflns_limit_l_min -16
_diffrn_reflns_number 48806
_diffrn_reflns_theta_full 27.48
_diffrn_reflns_theta_max 27.48
_exptl_absorpt_coefficient_mu 1.620
_exptl_absorpt_correction_T_max 0.576
_exptl_absorpt_correction_T_min 0.321
_exptl_absorpt_correction_type numerical
_exptl_absorpt_process_details
;
Higashi, T. (1999). Program for Absorption Correction.
Rigaku Corporation, Tokyo, Japan.
;
_exptl_crystal_colour blue
_exptl_crystal_density_diffrn 1.815
_exptl_crystal_density_method 'not measured'
_exptl_crystal_description platelet
_exptl_crystal_F_000 1560.00
_exptl_crystal_size_max 0.80
_exptl_crystal_size_mid 0.65
_exptl_crystal_size_min 0.34
_refine_diff_density_max 1.03
_refine_diff_density_min -0.85
_refine_ls_extinction_coef 907(37)
_refine_ls_extinction_method 'Larson (1970) Crystallographic Computing eq. 22'
_refine_ls_goodness_of_fit_ref 1.034
_refine_ls_hydrogen_treatment refall
_refine_ls_number_parameters 424
_refine_ls_number_reflns 6512
_refine_ls_R_factor_gt 0.0398
_refine_ls_shift/su_max 0.0000
_refine_ls_structure_factor_coef F
_refine_ls_weighting_details 'w = 1/[0.0010Fo^2^ + 3.0000\s(Fo^2^)]'
_refine_ls_weighting_scheme calc
_refine_ls_wR_factor_ref 0.0572
_reflns_number_gt 5179
_reflns_number_total 6512
_reflns_threshold_expression F^2^>2.0\s(F^2^)
_cod_data_source_file b609128h.txt
_cod_data_source_block '_[Cu4(ttpt)2(tfa)2(def)4]'
_cod_original_formula_sum 'C40 H52 Cu4 F24 N4 O16 '
_cod_database_code 7007692

loop_
_symmetry_equiv_pos_site_id
_symmetry_equiv_pos_as_xyz
1 +X,+Y,+Z
2 -X,1/2+Y,1/2-Z
3 -X,-Y,-Z
4 +X,1/2-Y,1/2+Z

loop_
_atom_site_label
_atom_site_type_symbol
_atom_site_fract_x
_atom_site_fract_y
_atom_site_fract_z
_atom_site_U_iso_or_equiv
_atom_site_adp_type
_atom_site_occupancy
_atom_site_symmetry_multiplicity
_atom_site_calc_flag
_atom_site_refinement_flags
_atom_site_disorder_assembly
_atom_site_disorder_group
Cu(1) Cu 0.02702(4) 0.10448(2) 0.11876(3) 0.01384(10) Uani 1.00 1 d . . .
Cu(2) Cu -0.07354(4) -0.02799(2) 0.08813(3) 0.01297(10) Uani 1.00 1 d . . .
F(1) F 0.2655(2) 0.01041(11) 0.40194(18) 0.0366(6) Uani 1.00 1 d . . .
F(2) F 0.1103(2) 0.07603(9) 0.37728(17) 0.0305(6) Uani 1.00 1 d . . .
F(3) F 0.0608(2) -0.01686(10) 0.39688(17) 0.0337(6) Uani 1.00 1 d . . .
F(4) F 0.2868(2) -0.13362(9) -0.02752(16) 0.0230(5) Uani 1.00 1 d . . .
F(5) F 0.1687(2) -0.16631(9) 0.09680(18) 0.0245(5) Uani 1.00 1 d . . .
F(6) F 0.3676(2) -0.13591(9) 0.13475(17) 0.0230(5) Uani 1.00 1 d . . .
F(7) F 0.4181(2) 0.09508(9) -0.02059(16) 0.0236(5) Uani 1.00 1 d . . .
F(8) F 0.3592(2) 0.14643(9) 0.11321(18) 0.0262(5) Uani 1.00 1 d . . .
F(9) F 0.4960(2) 0.07290(10) 0.13751(17) 0.0260(5) Uani 1.00 1 d . . .
F(10) F -0.4514(2) -0.04781(11) 0.26878(18) 0.0325(6) Uani 1.00 1 d . . .
F(11) F -0.3095(2) -0.06594(13) 0.39806(18) 0.0439(7) Uani 1.00 1 d . . .
F(12) F -0.3915(2) -0.13823(11) 0.3032(2) 0.0421(7) Uani 1.00 1 d . . .
O(1) O 0.0210(2) 0.02561(10) 0.18885(17) 0.0145(5) Uani 1.00 1 d . . .
O(2) O 0.0870(2) -0.05523(10) 0.02437(17) 0.0136(5) Uani 1.00 1 d . . .
O(3) O 0.1638(2) 0.07182(10) 0.02959(18) 0.0133(5) Uani 1.00 1 d . . .
O(4) O 0.2449(2) 0.05100(10) 0.20148(18) 0.0174(5) Uani 1.00 1 d . . .
O(5) O -0.2285(2) -0.02689(10) 0.17615(18) 0.0166(5) Uani 1.00 1 d . . .
O(6) O -0.1520(2) -0.11749(11) 0.2266(2) 0.0229(6) Uani 1.00 1 d . . .
O(7) O 0.0612(2) 0.18606(10) 0.07683(19) 0.0188(6) Uani 1.00 1 d . . .
O(8) O -0.0964(2) 0.14087(10) 0.21200(18) 0.0181(6) Uani 1.00 1 d . . .
N(1) N 0.1234(2) 0.25448(12) -0.0414(2) 0.0182(7) Uani 1.00 1 d . . .
N(2) N -0.2765(2) 0.14307(12) 0.3083(2) 0.0193(7) Uani 1.00 1 d . . .
C(1) C 0.1446(3) 0.00987(14) 0.2326(2) 0.0157(8) Uani 1.00 1 d . . .
C(2) C 0.1803(3) -0.05438(13) 0.2087(2) 0.0146(7) Uani 1.00 1 d . . .
C(3) C 0.2046(3) -0.06080(13) 0.0900(2) 0.0146(7) Uani 1.00 1 d . . .
C(4) C 0.3093(3) -0.01565(13) 0.0603(2) 0.0148(7) Uani 1.00 1 d . . .
C(5) C 0.2696(3) 0.04799(14) 0.0902(2) 0.0157(8) Uani 1.00 1 d . . .
C(6) C 0.1459(3) 0.02001(16) 0.3535(2) 0.0237(9) Uani 1.00 1 d . . .
C(7) C 0.2574(3) -0.12442(14) 0.0729(2) 0.0183(8) Uani 1.00 1 d . . .
C(8) C 0.3872(3) 0.09093(16) 0.0807(2) 0.0199(8) Uani 1.00 1 d . . .
C(9) C -0.2305(3) -0.07588(14) 0.2266(2) 0.0170(8) Uani 1.00 1 d . . .
C(10) C -0.3479(3) -0.08167(16) 0.2988(2) 0.0210(8) Uani 1.00 1 d . . .
C(11) C 0.0962(3) 0.19945(14) -0.0144(2) 0.0168(8) Uani 1.00 1 d . . .
C(12) C 0.1618(4) 0.26798(17) -0.1494(2) 0.0296(10) Uani 1.00 1 d . . .
C(13) C 0.3087(5) 0.2771(2) -0.1529(4) 0.0610(18) Uani 1.00 1 d . . .
C(14) C 0.1168(3) 0.30308(14) 0.0365(2) 0.0231(9) Uani 1.00 1 d . . .
C(15) C -0.0235(4) 0.32528(19) 0.0442(3) 0.0349(11) Uani 1.00 1 d . . .
C(16) C -0.1864(3) 0.11416(14) 0.2575(2) 0.0184(8) Uani 1.00 1 d . . .
C(17) C -0.2770(3) 0.20904(14) 0.3099(2) 0.0232(9) Uani 1.00 1 d . . .
C(18) C -0.3422(4) 0.23522(18) 0.2095(3) 0.0341(11) Uani 1.00 1 d . . .
C(19) C -0.3822(3) 0.11077(17) 0.3583(3) 0.0271(10) Uani 1.00 1 d . . .
C(20) C -0.3723(4) 0.1154(2) 0.4798(3) 0.0407(13) Uani 1.00 1 d . . .
H(1) H 0.2581 -0.0653 0.2500 0.017 Uiso 1.00 1 c R . .
H(2) H 0.1098 -0.0800 0.2259 0.017 Uiso 1.00 1 c R . .
H(3) H 0.3910 -0.0254 0.0971 0.018 Uiso 1.00 1 c R . .
H(4) H 0.3189 -0.0175 -0.0141 0.018 Uiso 1.00 1 c R . .
H(5) H 0.1031 0.1684 -0.0654 0.020 Uiso 1.00 1 c R . .
H(6) H 0.1359 0.2355 -0.1948 0.036 Uiso 1.00 1 c R . .
H(7) H 0.1176 0.3034 -0.1737 0.036 Uiso 1.00 1 c R . .
H(8) H 0.3291 0.3183 -0.1415 0.075 Uiso 1.00 1 c R . .
H(9) H 0.3360 0.2652 -0.2205 0.075 Uiso 1.00 1 c R . .
H(10) H 0.3537 0.2537 -0.0991 0.075 Uiso 1.00 1 c R . .
H(11) H 0.1489 0.2886 0.1041 0.027 Uiso 1.00 1 c R . .
H(12) H 0.1707 0.3354 0.0157 0.028 Uiso 1.00 1 c R . .
H(13) H -0.0402 0.3570 -0.0052 0.042 Uiso 1.00 1 c R . .
H(14) H -0.0343 0.3395 0.1142 0.042 Uiso 1.00 1 c R . .
H(15) H -0.0838 0.2934 0.0286 0.042 Uiso 1.00 1 c R . .
H(16) H -0.1898 0.0716 0.2549 0.022 Uiso 1.00 1 c R . .
H(17) H -0.3234 0.2223 0.3688 0.028 Uiso 1.00 1 c R . .
H(18) H -0.1883 0.2228 0.3173 0.028 Uiso 1.00 1 c R . .
H(19) H -0.2779 0.2410 0.1587 0.041 Uiso 1.00 1 c R . .
H(20) H -0.3815 0.2726 0.2250 0.041 Uiso 1.00 1 c R . .
H(21) H -0.4083 0.2084 0.1815 0.041 Uiso 1.00 1 c R . .
H(22) H -0.4648 0.1268 0.3323 0.033 Uiso 1.00 1 c R . .
H(23) H -0.3776 0.0696 0.3393 0.033 Uiso 1.00 1 c R . .
H(24) H -0.3199 0.0834 0.5090 0.050 Uiso 1.00 1 c R . .
H(25) H -0.4583 0.1133 0.5056 0.050 Uiso 1.00 1 c R . .
H(26) H -0.3326 0.1526 0.5002 0.050 Uiso 1.00 1 c R . .

loop_
_atom_site_aniso_label
_atom_site_aniso_U_11
_atom_site_aniso_U_22
_atom_site_aniso_U_33
_atom_site_aniso_U_12
_atom_site_aniso_U_13
_atom_site_aniso_U_23
Cu(1) 0.0177(2) 0.0095(2) 0.0150(2) 0.00043(16) 0.00595(14) -0.00025(16)
Cu(2) 0.0151(2) 0.0105(2) 0.0138(2) -0.00016(16) 0.00448(14) -0.00070(16)
F(1) 0.0471(15) 0.0409(14) 0.0202(11) 0.0118(11) -0.0114(10) -0.0054(10)
F(2) 0.0489(14) 0.0210(11) 0.0216(11) 0.0059(10) 0.0019(10) -0.0076(9)
F(3) 0.0580(16) 0.0273(11) 0.0174(11) -0.0009(11) 0.0151(10) 0.0018(9)
F(4) 0.0266(11) 0.0185(10) 0.0242(11) 0.0064(8) 0.0041(8) -0.0042(8)
F(5) 0.0218(11) 0.0123(9) 0.0397(12) -0.0005(8) 0.0026(9) 0.0034(9)
F(6) 0.0204(10) 0.0173(10) 0.0310(11) 0.0045(8) -0.0016(8) 0.0039(8)
F(7) 0.0195(10) 0.0269(11) 0.0250(11) -0.0047(8) 0.0073(8) 0.0011(9)
F(8) 0.0249(11) 0.0159(10) 0.0382(12) -0.0055(8) 0.0066(9) -0.0069(9)
F(9) 0.0159(10) 0.0285(11) 0.0330(12) -0.0030(8) -0.0036(8) 0.0006(9)
F(10) 0.0232(11) 0.0388(13) 0.0368(13) 0.0060(10) 0.0110(9) 0.0104(11)
F(11) 0.0344(14) 0.079(2) 0.0189(11) -0.0018(13) 0.0075(10) -0.0081(12)
F(12) 0.0400(14) 0.0276(13) 0.0609(17) -0.0078(11) 0.0196(12) 0.0087(11)
O(1) 0.0179(11) 0.0120(10) 0.0139(11) 0.0001(9) 0.0039(8) -0.0003(9)
O(2) 0.0135(11) 0.0126(10) 0.0149(11) 0.0017(9) 0.0018(8) 0.0008(9)
O(3) 0.0144(11) 0.0109(10) 0.0149(11) 0.0007(9) 0.0032(8) -0.0001(9)
O(4) 0.0190(12) 0.0155(11) 0.0178(12) -0.0015(9) 0.0029(9) -0.0015(9)
O(5) 0.0191(11) 0.0146(11) 0.0169(11) 0.0001(9) 0.0071(9) 0.0013(9)
O(6) 0.0269(14) 0.0203(12) 0.0222(13) 0.0069(10) 0.0067(10) 0.0018(10)
O(7) 0.0262(13) 0.0117(11) 0.0191(12) 0.0002(9) 0.0080(10) 0.0009(9)
O(8) 0.0225(13) 0.0130(11) 0.0199(12) 0.0014(9) 0.0088(10) -0.0012(9)
N(1) 0.0236(15) 0.0137(13) 0.0176(14) -0.0026(11) 0.0046(11) 0.0014(11)
N(2) 0.0221(15) 0.0151(13) 0.0215(15) -0.0006(11) 0.0089(12) -0.0022(11)
C(1) 0.0200(17) 0.0136(15) 0.0138(16) 0.0003(13) 0.0026(12) 0.0002(12)
C(2) 0.0191(16) 0.0116(15) 0.0131(15) 0.0004(13) 0.0004(12) 0.0014(12)
C(3) 0.0160(16) 0.0113(15) 0.0166(16) 0.0009(12) 0.0020(12) 0.0009(12)
C(4) 0.0154(16) 0.0136(15) 0.0154(16) 0.0018(12) 0.0013(12) -0.0002(12)
C(5) 0.0157(16) 0.0152(15) 0.0166(16) 0.0001(13) 0.0043(12) 0.0004(13)
C(6) 0.036(2) 0.0198(17) 0.0156(17) 0.0055(16) 0.0011(15) -0.0019(14)
C(7) 0.0161(16) 0.0160(16) 0.0228(18) 0.0009(13) 0.0002(13) 0.0023(13)
C(8) 0.0189(17) 0.0178(16) 0.0233(18) -0.0012(13) 0.0042(14) -0.0018(14)
C(9) 0.0194(17) 0.0167(16) 0.0150(16) -0.0028(14) 0.0033(13) -0.0038(13)
C(10) 0.0229(18) 0.0226(17) 0.0182(17) -0.0021(14) 0.0059(14) 0.0046(14)
C(11) 0.0179(16) 0.0130(15) 0.0197(17) 0.0021(13) 0.0038(13) -0.0014(13)
C(12) 0.048(2) 0.0223(19) 0.0193(19) -0.0015(17) 0.0101(17) 0.0069(15)
C(13) 0.058(3) 0.073(3) 0.055(3) -0.014(2) 0.031(2) 0.018(2)
C(14) 0.035(2) 0.0128(16) 0.0208(18) -0.0047(15) -0.0023(15) 0.0004(13)
C(15) 0.045(2) 0.024(2) 0.036(2) 0.0084(18) 0.0054(19) -0.0091(17)
C(16) 0.0217(18) 0.0142(16) 0.0196(17) -0.0010(13) 0.0041(13) -0.0014(13)
C(17) 0.029(2) 0.0153(16) 0.0265(19) 0.0019(15) 0.0097(15) -0.0059(15)
C(18) 0.047(2) 0.0205(19) 0.035(2) 0.0066(18) 0.0003(19) -0.0027(17)
C(19) 0.0244(19) 0.0232(19) 0.035(2) -0.0022(15) 0.0138(16) -0.0013(16)
C(20) 0.042(2) 0.047(2) 0.034(2) -0.005(2) 0.016(2) 0.006(2)

loop_
_atom_type_symbol
_atom_type_description
_atom_type_scat_dispersion_real
_atom_type_scat_dispersion_imag
_atom_type_scat_source
C C 0.003 0.002
;
International Tables for Crystallography
(1992, Vol. C, Tables 4.2.6.8 and 6.1.1.4)
;
H H 0.000 0.000
;
International Tables for Crystallography
(1992, Vol. C, Table 6.1.1.4)
;
Cu Cu 0.320 1.265
;
International Tables for Crystallography
(1992, Vol. C, Tables 4.2.6.8 and 6.1.1.4)
;
F F 0.017 0.010
;
International Tables for Crystallography
(1992, Vol. C, Tables 4.2.6.8 and 6.1.1.4)
;
N N 0.006 0.003
;
International Tables for Crystallography
(1992, Vol. C, Tables 4.2.6.8 and 6.1.1.4)
;
O O 0.011 0.006
;
International Tables for Crystallography
(1992, Vol. C, Tables 4.2.6.8 and 6.1.1.4)
;

loop_
_geom_angle_atom_site_label_1
_geom_angle_atom_site_label_2
_geom_angle_atom_site_label_3
_geom_angle
_geom_angle_publ_flag
_geom_angle_site_symmetry_1
_geom_angle_site_symmetry_2
_geom_angle_site_symmetry_3
O(1) Cu(1) O(2) 84.26(8) ? . . 55503
O(1) Cu(1) O(3) 88.17(9) ? . . .
O(1) Cu(1) O(7) 166.93(9) ? . . .
O(1) Cu(1) O(8) 93.60(9) ? . . .
O(2) Cu(1) O(3) 73.81(8) ? 55503 . .
O(2) Cu(1) O(7) 108.52(8) ? 55503 . .
O(2) Cu(1) O(8) 110.71(8) ? 55503 . .
O(3) Cu(1) O(7) 92.72(9) ? . . .
O(3) Cu(1) O(8) 175.27(9) ? . . .
O(7) Cu(1) O(8) 84.56(10) ? . . .
O(1) Cu(2) O(2) 93.99(9) ? . . .
O(1) Cu(2) O(2) 85.21(8) ? . . 55503
O(1) Cu(2) O(3) 170.89(9) ? . . 55503
O(1) Cu(2) O(5) 90.15(9) ? . . .
O(2) Cu(2) O(2) 90.96(8) ? . . 55503
O(2) Cu(2) O(3) 84.02(9) ? . . 55503
O(2) Cu(2) O(5) 160.71(9) ? . . .
O(2) Cu(2) O(3) 85.94(8) ? 55503 . 55503
O(2) Cu(2) O(5) 108.17(8) ? 55503 . .
O(3) Cu(2) O(5) 94.64(9) ? 55503 . .
Cu(1) O(1) Cu(2) 106.40(10) ? . . .
Cu(1) O(1) C(1) 110.65(19) ? . . .
Cu(2) O(1) C(1) 120.04(19) ? . . .
Cu(1) O(2) Cu(2) 94.45(8) ? 55503 . .
Cu(1) O(2) Cu(2) 84.12(7) ? 55503 . 55503
Cu(1) O(2) C(3) 139.82(18) ? 55503 . .
Cu(2) O(2) Cu(2) 89.04(8) ? . . 55503
Cu(2) O(2) C(3) 118.71(18) ? . . .
Cu(2) O(2) C(3) 116.16(18) ? 55503 . .
Cu(1) O(3) Cu(2) 107.66(10) ? . . 55503
Cu(1) O(3) C(5) 112.01(19) ? . . .
Cu(2) O(3) C(5) 122.51(19) ? 55503 . .
C(1) O(4) C(5) 113.7(2) ? . . .
Cu(2) O(5) C(9) 108.0(2) ? . . .
Cu(1) O(7) C(11) 122.6(2) ? . . .
Cu(1) O(8) C(16) 126.1(2) ? . . .
C(11) N(1) C(12) 120.4(2) ? . . .
C(11) N(1) C(14) 120.0(2) ? . . .
C(12) N(1) C(14) 119.6(2) ? . . .
C(16) N(2) C(17) 120.0(3) ? . . .
C(16) N(2) C(19) 121.1(2) ? . . .
C(17) N(2) C(19) 118.8(2) ? . . .
O(1) C(1) O(4) 111.6(2) ? . . .
O(1) C(1) C(2) 112.5(2) ? . . .
O(1) C(1) C(6) 108.0(2) ? . . .
O(4) C(1) C(2) 111.5(2) ? . . .
O(4) C(1) C(6) 102.2(2) ? . . .
C(2) C(1) C(6) 110.4(2) ? . . .
C(1) C(2) C(3) 109.6(2) ? . . .
O(2) C(3) C(2) 112.4(2) ? . . .
O(2) C(3) C(4) 111.9(2) ? . . .
O(2) C(3) C(7) 106.7(2) ? . . .
C(2) C(3) C(4) 109.4(2) ? . . .
C(2) C(3) C(7) 107.5(2) ? . . .
C(4) C(3) C(7) 108.8(2) ? . . .
C(3) C(4) C(5) 110.8(2) ? . . .
O(3) C(5) O(4) 110.2(2) ? . . .
O(3) C(5) C(4) 115.3(2) ? . . .
O(3) C(5) C(8) 107.2(2) ? . . .
O(4) C(5) C(4) 110.3(2) ? . . .
O(4) C(5) C(8) 103.1(2) ? . . .
C(4) C(5) C(8) 110.0(2) ? . . .
F(1) C(6) F(2) 107.1(2) ? . . .
F(1) C(6) F(3) 107.7(2) ? . . .
F(1) C(6) C(1) 112.3(3) ? . . .
F(2) C(6) F(3) 107.1(3) ? . . .
F(2) C(6) C(1) 111.9(2) ? . . .
F(3) C(6) C(1) 110.4(2) ? . . .
F(4) C(7) F(5) 107.3(2) ? . . .
F(4) C(7) F(6) 107.2(2) ? . . .
F(4) C(7) C(3) 112.0(2) ? . . .
F(5) C(7) F(6) 106.3(2) ? . . .
F(5) C(7) C(3) 111.5(2) ? . . .
F(6) C(7) C(3) 112.2(2) ? . . .
F(7) C(8) F(8) 107.1(2) ? . . .
F(7) C(8) F(9) 107.3(2) ? . . .
F(7) C(8) C(5) 110.2(2) ? . . .
F(8) C(8) F(9) 107.3(2) ? . . .
F(8) C(8) C(5) 111.8(2) ? . . .
F(9) C(8) C(5) 112.9(2) ? . . .
O(5) C(9) O(6) 128.7(3) ? . . .
O(5) C(9) C(10) 113.9(2) ? . . .
O(6) C(9) C(10) 117.5(2) ? . . .
F(10) C(10) F(11) 107.3(2) ? . . .
F(10) C(10) F(12) 106.9(2) ? . . .
F(10) C(10) C(9) 114.0(2) ? . . .
F(11) C(10) F(12) 106.7(3) ? . . .
F(11) C(10) C(9) 109.8(2) ? . . .
F(12) C(10) C(9) 111.8(2) ? . . .
O(7) C(11) N(1) 122.4(3) ? . . .
N(1) C(12) C(13) 111.9(3) ? . . .
N(1) C(14) C(15) 111.4(3) ? . . .
O(8) C(16) N(2) 122.3(3) ? . . .
N(2) C(17) C(18) 112.1(2) ? . . .
N(2) C(19) C(20) 113.0(3) ? . . .
C(1) C(2) H(1) 109.5 ? . . .
C(1) C(2) H(2) 109.3 ? . . .
C(3) C(2) H(1) 109.4 ? . . .
C(3) C(2) H(2) 109.5 ? . . .
H(1) C(2) H(2) 109.5 ? . . .
C(3) C(4) H(3) 109.2 ? . . .
C(3) C(4) H(4) 109.1 ? . . .
C(5) C(4) H(3) 109.2 ? . . .
C(5) C(4) H(4) 109.1 ? . . .
H(3) C(4) H(4) 109.5 ? . . .
O(7) C(11) H(5) 118.8 ? . . .
N(1) C(11) H(5) 118.9 ? . . .
N(1) C(12) H(6) 108.8 ? . . .
N(1) C(12) H(7) 108.8 ? . . .
C(13) C(12) H(6) 108.9 ? . . .
C(13) C(12) H(7) 109.0 ? . . .
H(6) C(12) H(7) 109.5 ? . . .
C(12) C(13) H(8) 109.4 ? . . .
C(12) C(13) H(9) 109.3 ? . . .
C(12) C(13) H(10) 109.7 ? . . .
H(8) C(13) H(9) 109.5 ? . . .
H(8) C(13) H(10) 109.5 ? . . .
H(9) C(13) H(10) 109.5 ? . . .
N(1) C(14) H(11) 108.8 ? . . .
N(1) C(14) H(12) 109.0 ? . . .
C(15) C(14) H(11) 108.9 ? . . .
C(15) C(14) H(12) 109.1 ? . . .
H(11) C(14) H(12) 109.5 ? . . .
C(14) C(15) H(13) 109.4 ? . . .
C(14) C(15) H(14) 109.3 ? . . .
C(14) C(15) H(15) 109.7 ? . . .
H(13) C(15) H(14) 109.5 ? . . .
H(13) C(15) H(15) 109.5 ? . . .
H(14) C(15) H(15) 109.5 ? . . .
O(8) C(16) H(16) 118.9 ? . . .
N(2) C(16) H(16) 118.8 ? . . .
N(2) C(17) H(17) 108.9 ? . . .
N(2) C(17) H(18) 108.8 ? . . .
C(18) C(17) H(17) 108.8 ? . . .
C(18) C(17) H(18) 108.7 ? . . .
H(17) C(17) H(18) 109.5 ? . . .
C(17) C(18) H(19) 109.5 ? . . .
C(17) C(18) H(20) 109.6 ? . . .
C(17) C(18) H(21) 109.3 ? . . .
H(19) C(18) H(20) 109.5 ? . . .
H(19) C(18) H(21) 109.5 ? . . .
H(20) C(18) H(21) 109.5 ? . . .
N(2) C(19) H(22) 108.6 ? . . .
N(2) C(19) H(23) 108.5 ? . . .
C(20) C(19) H(22) 108.8 ? . . .
C(20) C(19) H(23) 108.4 ? . . .
H(22) C(19) H(23) 109.5 ? . . .
C(19) C(20) H(24) 109.7 ? . . .
C(19) C(20) H(25) 109.4 ? . . .
C(19) C(20) H(26) 109.3 ? . . .
H(24) C(20) H(25) 109.5 ? . . .
H(24) C(20) H(26) 109.5 ? . . .
H(25) C(20) H(26) 109.5 ? . . .

loop_
_geom_bond_atom_site_label_1
_geom_bond_atom_site_label_2
_geom_bond_distance
_geom_bond_publ_flag
_geom_bond_site_symmetry_1
_geom_bond_site_symmetry_2
Cu(1) O(1) 1.971(2) ? . .
Cu(1) O(2) 2.355(2) ? . 55503
Cu(1) O(3) 1.976(2) ? . .
Cu(1) O(7) 1.932(2) ? . .
Cu(1) O(8) 1.945(2) ? . .
Cu(2) O(1) 1.952(2) ? . .
Cu(2) O(2) 1.955(2) ? . .
Cu(2) O(2) 2.335(2) ? . 55503
Cu(2) O(3) 1.957(2) ? . 55503
Cu(2) O(5) 1.978(2) ? . .
F(1) C(6) 1.342(4) ? . .
F(2) C(6) 1.339(4) ? . .
F(3) C(6) 1.333(4) ? . .
F(4) C(7) 1.333(4) ? . .
F(5) C(7) 1.344(4) ? . .
F(6) C(7) 1.348(3) ? . .
F(7) C(8) 1.336(4) ? . .
F(8) C(8) 1.340(4) ? . .
F(9) C(8) 1.340(4) ? . .
F(10) C(10) 1.329(4) ? . .
F(11) C(10) 1.334(4) ? . .
F(12) C(10) 1.339(4) ? . .
O(1) C(1) 1.384(3) ? . .
O(2) C(3) 1.415(3) ? . .
O(3) C(5) 1.384(3) ? . .
O(4) C(1) 1.442(4) ? . .
O(4) C(5) 1.442(4) ? . .
O(5) C(9) 1.265(4) ? . .
O(6) C(9) 1.223(4) ? . .
O(7) C(11) 1.260(4) ? . .
O(8) C(16) 1.258(4) ? . .
N(1) C(11) 1.307(4) ? . .
N(1) C(12) 1.470(4) ? . .
N(1) C(14) 1.467(4) ? . .
N(2) C(16) 1.315(4) ? . .
N(2) C(17) 1.471(4) ? . .
N(2) C(19) 1.466(5) ? . .
C(1) C(2) 1.513(4) ? . .
C(1) C(6) 1.540(4) ? . .
C(2) C(3) 1.538(4) ? . .
C(3) C(4) 1.526(4) ? . .
C(3) C(7) 1.536(4) ? . .
C(4) C(5) 1.528(4) ? . .
C(5) C(8) 1.539(4) ? . .
C(9) C(10) 1.547(5) ? . .
C(12) C(13) 1.507(6) ? . .
C(14) C(15) 1.515(5) ? . .
C(17) C(18) 1.509(5) ? . .
C(19) C(20) 1.533(5) ? . .
C(2) H(1) 0.950 ? . .
C(2) H(2) 0.950 ? . .
C(4) H(3) 0.950 ? . .
C(4) H(4) 0.950 ? . .
C(11) H(5) 0.950 ? . .
C(12) H(6) 0.950 ? . .
C(12) H(7) 0.950 ? . .
C(13) H(8) 0.950 ? . .
C(13) H(9) 0.950 ? . .
C(13) H(10) 0.950 ? . .
C(14) H(11) 0.950 ? . .
C(14) H(12) 0.950 ? . .
C(15) H(13) 0.950 ? . .
C(15) H(14) 0.950 ? . .
C(15) H(15) 0.950 ? . .
C(16) H(16) 0.950 ? . .
C(17) H(17) 0.950 ? . .
C(17) H(18) 0.950 ? . .
C(18) H(19) 0.950 ? . .
C(18) H(20) 0.950 ? . .
C(18) H(21) 0.950 ? . .
C(19) H(22) 0.950 ? . .
C(19) H(23) 0.950 ? . .
C(20) H(24) 0.950 ? . .
C(20) H(25) 0.950 ? . .
C(20) H(26) 0.950 ? . .

loop_
_geom_contact_atom_site_label_1
_geom_contact_atom_site_label_2
_geom_contact_distance
_geom_contact_publ_flag
_geom_contact_site_symmetry_1
_geom_contact_site_symmetry_2
F(1) F(11) 2.820(3) ? . 55603
F(1) C(20) 3.327(5) ? . 55603
F(2) F(11) 3.384(3) ? . 55603
F(2) C(12) 3.537(4) ? . 55504
F(2) C(14) 3.359(4) ? . 55504
F(2) C(15) 3.385(4) ? . 55504
F(3) F(3) 3.039(3) ? . 55603
F(4) F(7) 3.137(2) ? . 65503
F(4) F(9) 2.996(2) ? . 65503
F(4) C(8) 3.543(4) ? . 65503
F(5) C(17) 3.187(3) ? . 54502
F(6) F(7) 2.828(2) ? . 65503
F(6) F(10) 3.115(3) ? . 65501
F(6) F(12) 3.138(3) ? . 65501
F(6) C(18) 3.499(4) ? . 54502
F(7) F(4) 3.137(2) ? . 65503
F(7) F(6) 2.828(2) ? . 65503
F(7) C(4) 3.346(3) ? . 65503
F(7) C(7) 3.457(4) ? . 65503
F(8) C(13) 3.470(6) ? . 55504
F(9) F(4) 2.996(2) ? . 65503
F(9) F(10) 3.188(3) ? . 65501
F(9) O(5) 3.582(3) ? . 65501
F(9) N(2) 3.435(3) ? . 65501
F(9) C(4) 3.513(3) ? . 65503
F(9) C(16) 3.593(3) ? . 65501
F(9) C(19) 3.092(4) ? . 65501
F(10) F(6) 3.115(3) ? . 45501
F(10) F(9) 3.188(3) ? . 45501
F(10) C(4) 3.540(3) ? . 45501
F(11) F(1) 2.820(3) ? . 55603
F(11) F(2) 3.384(3) ? . 55603
F(11) C(14) 3.582(4) ? . 54502
F(12) F(6) 3.138(3) ? . 45501
F(12) C(14) 3.587(4) ? . 54502
O(5) F(9) 3.582(3) ? . 45501
O(6) C(14) 3.472(4) ? . 54502
O(6) C(15) 3.537(4) ? . 54502
N(2) F(9) 3.435(3) ? . 45501
C(4) F(7) 3.346(3) ? . 65503
C(4) F(9) 3.513(3) ? . 65503
C(4) F(10) 3.540(3) ? . 65501
C(7) F(7) 3.457(4) ? . 65503
C(8) F(4) 3.543(4) ? . 65503
C(12) F(2) 3.537(4) ? . 55404
C(13) F(8) 3.470(6) ? . 55404
C(14) F(2) 3.359(4) ? . 55404
C(14) F(11) 3.582(4) ? . 55502
C(14) F(12) 3.587(4) ? . 55502
C(14) O(6) 3.472(4) ? . 55502
C(15) F(2) 3.385(4) ? . 55404
C(15) O(6) 3.537(4) ? . 55502
C(16) F(9) 3.593(3) ? . 45501
C(17) F(5) 3.187(3) ? . 55502
C(18) F(6) 3.499(4) ? . 55502
C(19) F(9) 3.092(4) ? . 45501
C(20) F(1) 3.327(5) ? . 55603
Cu(1) H(7) 3.408 ? . 55504
F(1) H(24) 2.422 ? . 55603
F(1) H(25) 3.537 ? . 55603
F(2) H(7) 2.766 ? . 55504
F(2) H(8) 3.254 ? . 55504
F(2) H(12) 2.682 ? . 55504
F(2) H(13) 2.652 ? . 55504
F(3) H(13) 3.140 ? . 54502
F(3) H(14) 3.216 ? . 54502
F(3) H(24) 3.183 ? . 55603
F(5) H(17) 2.956 ? . 54502
F(5) H(18) 2.701 ? . 54502
F(5) H(20) 3.312 ? . 54502
F(6) H(17) 3.194 ? . 54502
F(6) H(20) 2.697 ? . 54502
F(7) H(3) 2.705 ? . 65503
F(7) H(4) 3.187 ? . 65503
F(8) H(8) 3.222 ? . 55504
F(8) H(9) 2.897 ? . 55504
F(8) H(21) 2.822 ? . 65501
F(8) H(22) 3.226 ? . 65501
F(9) H(3) 3.404 ? . 65503
F(9) H(4) 2.797 ? . 65503
F(9) H(16) 3.429 ? . 65501
F(9) H(21) 3.212 ? . 65501
F(9) H(22) 2.741 ? . 65501
F(9) H(23) 2.779 ? . 65501
F(10) H(1) 2.966 ? . 45501
F(10) H(3) 2.658 ? . 45501
F(10) H(25) 3.373 ? . 45603
F(11) H(12) 2.797 ? . 54502
F(11) H(25) 2.912 ? . 45603
F(12) H(11) 3.119 ? . 54502
F(12) H(12) 3.154 ? . 54502
F(12) H(20) 3.046 ? . 44502
F(12) H(25) 2.981 ? . 45603
O(4) H(8) 3.596 ? . 55504
O(6) H(11) 2.988 ? . 54502
O(6) H(12) 3.430 ? . 54502
O(6) H(14) 2.837 ? . 54502
O(7) H(6) 3.414 ? . 55504
O(7) H(7) 3.170 ? . 55504
O(8) H(7) 2.819 ? . 55504
O(8) H(13) 3.576 ? . 55504
N(1) H(18) 3.568 ? . 55404
N(2) H(13) 3.254 ? . 55504
N(2) H(15) 3.588 ? . 55504
C(6) H(24) 3.327 ? . 55603
C(7) H(17) 3.552 ? . 54502
C(7) H(20) 3.600 ? . 54502
C(8) H(3) 3.582 ? . 65503
C(8) H(4) 3.546 ? . 65503
C(8) H(21) 3.530 ? . 65501
C(8) H(22) 3.517 ? . 65501
C(10) H(12) 3.407 ? . 54502
C(10) H(25) 3.321 ? . 45603
C(12) H(11) 3.349 ? . 55404
C(12) H(18) 3.554 ? . 55404
C(13) H(22) 3.154 ? . 65404
C(14) H(6) 3.489 ? . 55504
C(15) H(18) 3.397 ? . 55404
C(15) H(26) 3.188 ? . 55404
C(16) H(13) 3.320 ? . 55504
C(17) H(13) 3.562 ? . 55504
C(17) H(15) 3.283 ? . 55504
C(18) H(9) 3.431 ? . 45504
C(19) H(8) 3.327 ? . 45504
C(20) H(13) 3.417 ? . 55504
C(20) H(15) 3.584 ? . 55504
H(1) F(10) 2.966 ? . 65501
H(1) H(24) 3.091 ? . 55603
H(2) H(14) 2.839 ? . 54502
H(3) F(7) 2.705 ? . 65503
H(3) F(9) 3.404 ? . 65503
H(3) F(10) 2.658 ? . 65501
H(3) C(8) 3.582 ? . 65503
H(3) H(3) 3.580 ? . 65503
H(3) H(4) 3.322 ? . 65503
H(4) F(7) 3.187 ? . 65503
H(4) F(9) 2.797 ? . 65503
H(4) C(8) 3.546 ? . 65503
H(4) H(3) 3.322 ? . 65503
H(6) O(7) 3.414 ? . 55404
H(6) C(14) 3.489 ? . 55404
H(6) H(11) 2.603 ? . 55404
H(6) H(14) 3.327 ? . 55404
H(6) H(18) 3.428 ? . 55404
H(7) Cu(1) 3.408 ? . 55404
H(7) F(2) 2.766 ? . 55404
H(7) O(7) 3.170 ? . 55404
H(7) O(8) 2.819 ? . 55404
H(7) H(11) 3.503 ? . 55404
H(7) H(18) 3.152 ? . 55404
H(8) F(2) 3.254 ? . 55404
H(8) F(8) 3.222 ? . 55404
H(8) O(4) 3.596 ? . 55404
H(8) C(19) 3.327 ? . 65404
H(8) H(22) 2.462 ? . 65404
H(8) H(25) 3.151 ? . 65404
H(9) F(8) 2.897 ? . 55404
H(9) C(18) 3.431 ? . 65404
H(9) H(11) 3.069 ? . 55404
H(9) H(17) 3.577 ? . 65404
H(9) H(20) 3.102 ? . 65404
H(9) H(21) 2.996 ? . 65404
H(9) H(22) 3.187 ? . 65404
H(10) H(17) 3.366 ? . 65404
H(10) H(22) 3.381 ? . 65404
H(11) F(12) 3.119 ? . 55502
H(11) O(6) 2.988 ? . 55502
H(11) C(12) 3.349 ? . 55504
H(11) H(6) 2.603 ? . 55504
H(11) H(7) 3.503 ? . 55504
H(11) H(9) 3.069 ? . 55504
H(12) F(2) 2.682 ? . 55404
H(12) F(11) 2.797 ? . 55502
H(12) F(12) 3.154 ? . 55502
H(12) O(6) 3.430 ? . 55502
H(12) C(10) 3.407 ? . 55502
H(13) F(2) 2.652 ? . 55404
H(13) F(3) 3.140 ? . 55502
H(13) O(8) 3.576 ? . 55404
H(13) N(2) 3.254 ? . 55404
H(13) C(16) 3.320 ? . 55404
H(13) C(17) 3.562 ? . 55404
H(13) C(20) 3.417 ? . 55404
H(13) H(18) 3.166 ? . 55404
H(13) H(24) 3.147 ? . 55404
H(13) H(26) 2.977 ? . 55404
H(14) F(3) 3.216 ? . 55502
H(14) O(6) 2.837 ? . 55502
H(14) H(2) 2.839 ? . 55502
H(14) H(6) 3.327 ? . 55504
H(14) H(24) 3.554 ? . 55404
H(14) H(26) 3.273 ? . 55404
H(15) N(2) 3.588 ? . 55404
H(15) C(17) 3.283 ? . 55404
H(15) C(20) 3.584 ? . 55404
H(15) H(17) 3.080 ? . 55404
H(15) H(18) 2.829 ? . 55404
H(15) H(26) 2.798 ? . 55404
H(16) F(9) 3.429 ? . 45501
H(17) F(5) 2.956 ? . 55502
H(17) F(6) 3.194 ? . 55502
H(17) C(7) 3.552 ? . 55502
H(17) H(9) 3.577 ? . 45504
H(17) H(10) 3.366 ? . 45504
H(17) H(15) 3.080 ? . 55504
H(18) F(5) 2.701 ? . 55502
H(18) N(1) 3.568 ? . 55504
H(18) C(12) 3.554 ? . 55504
H(18) C(15) 3.397 ? . 55504
H(18) H(6) 3.428 ? . 55504
H(18) H(7) 3.152 ? . 55504
H(18) H(13) 3.166 ? . 55504
H(18) H(15) 2.829 ? . 55504
H(19) H(26) 3.130 ? . 55404
H(20) F(5) 3.312 ? . 55502
H(20) F(6) 2.697 ? . 55502
H(20) F(12) 3.046 ? . 45502
H(20) C(7) 3.600 ? . 55502
H(20) H(9) 3.102 ? . 45504
H(20) H(26) 3.350 ? . 55404
H(21) F(8) 2.822 ? . 45501
H(21) F(9) 3.212 ? . 45501
H(21) C(8) 3.530 ? . 45501
H(21) H(9) 2.996 ? . 45504
H(22) F(8) 3.226 ? . 45501
H(22) F(9) 2.741 ? . 45501
H(22) C(8) 3.517 ? . 45501
H(22) C(13) 3.154 ? . 45504
H(22) H(8) 2.462 ? . 45504
H(22) H(9) 3.187 ? . 45504
H(22) H(10) 3.381 ? . 45504
H(23) F(9) 2.779 ? . 45501
H(24) F(1) 2.422 ? . 55603
H(24) F(3) 3.183 ? . 55603
H(24) C(6) 3.327 ? . 55603
H(24) H(1) 3.091 ? . 55603
H(24) H(13) 3.147 ? . 55504
H(24) H(14) 3.554 ? . 55504
H(25) F(1) 3.537 ? . 55603
H(25) F(10) 3.373 ? . 45603
H(25) F(11) 2.912 ? . 45603
H(25) F(12) 2.981 ? . 45603
H(25) C(10) 3.321 ? . 45603
H(25) H(8) 3.151 ? . 45504
H(26) C(15) 3.188 ? . 55504
H(26) H(13) 2.977 ? . 55504
H(26) H(14) 3.273 ? . 55504
H(26) H(15) 2.798 ? . 55504
H(26) H(19) 3.130 ? . 55504
H(26) H(20) 3.350 ? . 55504

loop_
_geom_torsion_atom_site_label_1
_geom_torsion_atom_site_label_2
_geom_torsion_atom_site_label_3
_geom_torsion_atom_site_label_4
_geom_torsion
_geom_torsion_publ_flag
_geom_torsion_site_symmetry_1
_geom_torsion_site_symmetry_2
_geom_torsion_site_symmetry_3
_geom_torsion_site_symmetry_4
O(1) Cu(1) O(2) Cu(2) -87.93(9) ? . . 55503 55503
O(1) Cu(1) O(2) C(3) 125.0(3) ? . . 55503 55503
O(1) Cu(1) O(2) Cu(2) 0.64(8) ? . . 55503 .
O(2) Cu(1) O(1) Cu(2) -0.79(10) ? 55503 . . .
O(2) Cu(1) O(1) C(1) 131.2(2) ? 55503 . . .
O(1) Cu(1) O(3) C(5) -54.8(2) ? . . . .
O(1) Cu(1) O(3) Cu(2) 82.63(11) ? . . . 55503
O(3) Cu(1) O(1) Cu(2) -74.70(10) ? . . . .
O(3) Cu(1) O(1) C(1) 57.3(2) ? . . . .
O(1) Cu(1) O(7) C(11) 127.0(4) ? . . . .
O(7) Cu(1) O(1) Cu(2) -168.9(3) ? . . . .
O(7) Cu(1) O(1) C(1) -36.9(5) ? . . . .
O(1) Cu(1) O(8) C(16) -28.6(2) ? . . . .
O(8) Cu(1) O(1) Cu(2) 109.68(11) ? . . . .
O(8) Cu(1) O(1) C(1) -118.4(2) ? . . . .
O(2) Cu(1) O(3) C(5) -139.4(2) ? 55503 . . .
O(2) Cu(1) O(3) Cu(2) -1.91(9) ? 55503 . . 55503
O(3) Cu(1) O(2) Cu(2) 1.83(8) ? . . 55503 55503
O(3) Cu(1) O(2) C(3) -145.2(3) ? . . 55503 55503
O(3) Cu(1) O(2) Cu(2) 90.40(8) ? . . 55503 .
O(2) Cu(1) O(7) C(11) -40.5(2) ? 55503 . . .
O(7) Cu(1) O(2) Cu(2) 89.25(10) ? . . 55503 55503
O(7) Cu(1) O(2) C(3) -57.8(3) ? . . 55503 55503
O(7) Cu(1) O(2) Cu(2) 177.82(8) ? . . 55503 .
O(2) Cu(1) O(8) C(16) 56.6(2) ? 55503 . . .
O(8) Cu(1) O(2) Cu(2) -179.62(8) ? . . 55503 55503
O(8) Cu(1) O(2) C(3) 33.4(3) ? . . 55503 55503
O(8) Cu(1) O(2) Cu(2) -91.04(9) ? . . 55503 .
O(3) Cu(1) O(7) C(11) 33.3(2) ? . . . .
O(7) Cu(1) O(3) C(5) 112.1(2) ? . . . .
O(7) Cu(1) O(3) Cu(2) -110.42(11) ? . . . 55503
O(8) Cu(1) O(3) Cu(2) -165.3(10) ? . . . 55503
O(7) Cu(1) O(8) C(16) 164.3(2) ? . . . .
O(8) Cu(1) O(7) C(11) -150.6(2) ? . . . .
O(1) Cu(2) O(2) Cu(1) -169.29(8) ? . . . 55503
O(1) Cu(2) O(2) C(3) 34.3(2) ? . . . .
O(1) Cu(2) O(2) Cu(2) -85.27(8) ? . . . 55503
O(2) Cu(2) O(1) Cu(1) 91.43(11) ? . . . .
O(2) Cu(2) O(1) C(1) -35.1(2) ? . . . .
O(1) Cu(2) O(2) Cu(1) -0.65(8) ? . . 55503 .
O(1) Cu(2) O(2) Cu(2) 93.93(9) ? . . 55503 55503
O(1) Cu(2) O(2) C(3) -144.3(2) ? . . 55503 55503
O(2) Cu(2) O(1) Cu(1) 0.80(10) ? 55503 . . .
O(2) Cu(2) O(1) C(1) -125.7(2) ? 55503 . . .
O(1) Cu(2) O(3) Cu(1) 75.6(6) ? . . 55503 55503
O(1) Cu(2) O(3) C(5) -56.4(7) ? . . 55503 55503
O(3) Cu(2) O(1) Cu(1) 14.4(6) ? 55503 . . .
O(3) Cu(2) O(1) C(1) -112.1(6) ? 55503 . . .
O(1) Cu(2) O(5) C(9) -103.6(2) ? . . . .
O(5) Cu(2) O(1) Cu(1) -107.42(11) ? . . . .
O(5) Cu(2) O(1) C(1) 126.1(2) ? . . . .
O(2) Cu(2) O(2) Cu(1) -94.57(8) ? . . 55503 .
O(2) Cu(2) O(2) C(3) 121.8(2) ? . . 55503 55503
O(2) Cu(2) O(2) Cu(1) -84.03(8) ? 55503 . . 55503
O(2) Cu(2) O(2) C(3) 119.6(2) ? 55503 . . .
O(2) Cu(2) O(3) Cu(1) -2.23(10) ? . . 55503 55503
O(2) Cu(2) O(3) C(5) -134.2(2) ? . . 55503 55503
O(3) Cu(2) O(2) Cu(1) 1.79(8) ? 55503 . . 55503
O(3) Cu(2) O(2) C(3) -154.6(2) ? 55503 . . .
O(3) Cu(2) O(2) Cu(2) 85.81(8) ? 55503 . . 55503
O(2) Cu(2) O(5) C(9) -1.0(4) ? . . . .
O(5) Cu(2) O(2) Cu(1) 88.7(2) ? . . . 55503
O(5) Cu(2) O(2) C(3) -67.7(3) ? . . . .
O(5) Cu(2) O(2) Cu(2) 172.8(2) ? . . . 55503
O(2) Cu(2) O(3) Cu(1) 89.17(10) ? 55503 . 55503 55503
O(2) Cu(2) O(3) C(5) -42.8(2) ? 55503 . 55503 55503
O(3) Cu(2) O(2) Cu(1) -178.50(8) ? 55503 . 55503 .
O(3) Cu(2) O(2) Cu(2) -83.93(9) ? 55503 . 55503 55503
O(3) Cu(2) O(2) C(3) 37.9(2) ? 55503 . 55503 55503
O(2) Cu(2) O(5) C(9) 171.42(19) ? 55503 . . .
O(5) Cu(2) O(2) Cu(1) 87.94(8) ? . . 55503 .
O(5) Cu(2) O(2) Cu(2) -177.49(8) ? . . 55503 55503
O(5) Cu(2) O(2) C(3) -55.7(2) ? . . 55503 55503
O(3) Cu(2) O(5) C(9) 84.2(2) ? 55503 . . .
O(5) Cu(2) O(3) Cu(1) -162.90(10) ? . . 55503 55503
O(5) Cu(2) O(3) C(5) 65.1(2) ? . . 55503 55503
Cu(1) O(1) C(1) O(4) -8.3(3) ? . . . .
Cu(1) O(1) C(1) C(2) -134.6(2) ? . . . .
Cu(1) O(1) C(1) C(6) 103.3(2) ? . . . .
Cu(2) O(1) C(1) O(4) 116.2(2) ? . . . .
Cu(2) O(1) C(1) C(2) -10.1(3) ? . . . .
Cu(2) O(1) C(1) C(6) -132.2(2) ? . . . .
Cu(1) O(2) C(3) C(2) -131.8(2) ? 55503 . . .
Cu(1) O(2) C(3) C(4) 104.7(3) ? 55503 . . .
Cu(1) O(2) C(3) C(7) -14.2(4) ? 55503 . . .
Cu(2) O(2) C(3) C(2) 10.0(3) ? . . . .
Cu(2) O(2) C(3) C(4) -113.6(2) ? . . . .
Cu(2) O(2) C(3) C(7) 127.6(2) ? . . . .
Cu(2) O(2) C(3) C(2) 114.3(2) ? 55503 . . .
Cu(2) O(2) C(3) C(4) -9.2(3) ? 55503 . . .
Cu(2) O(2) C(3) C(7) -128.1(2) ? 55503 . . .
Cu(1) O(3) C(5) O(4) 3.3(3) ? . . . .
Cu(1) O(3) C(5) C(4) 128.9(2) ? . . . .
Cu(1) O(3) C(5) C(8) -108.2(2) ? . . . .
Cu(2) O(3) C(5) O(4) -126.9(2) ? 55503 . . .
Cu(2) O(3) C(5) C(4) -1.3(3) ? 55503 . . .
Cu(2) O(3) C(5) C(8) 121.5(2) ? 55503 . . .
C(1) O(4) C(5) O(3) 71.0(3) ? . . . .
C(1) O(4) C(5) C(4) -57.4(3) ? . . . .
C(1) O(4) C(5) C(8) -174.8(2) ? . . . .
C(5) O(4) C(1) O(1) -68.1(3) ? . . . .
C(5) O(4) C(1) C(2) 58.7(3) ? . . . .
C(5) O(4) C(1) C(6) 176.6(2) ? . . . .
Cu(2) O(5) C(9) O(6) 1.8(4) ? . . . .
Cu(2) O(5) C(9) C(10) -179.6(2) ? . . . .
Cu(1) O(7) C(11) N(1) -177.8(2) ? . . . .
Cu(1) O(8) C(16) N(2) -171.0(2) ? . . . .
C(11) N(1) C(12) C(13) -102.3(4) ? . . . .
C(12) N(1) C(11) O(7) -179.0(3) ? . . . .
C(11) N(1) C(14) C(15) -82.4(3) ? . . . .
C(14) N(1) C(11) O(7) 1.5(4) ? . . . .
C(12) N(1) C(14) C(15) 98.2(3) ? . . . .
C(14) N(1) C(12) C(13) 77.1(4) ? . . . .
C(16) N(2) C(17) C(18) 81.0(4) ? . . . .
C(17) N(2) C(16) O(8) 2.2(4) ? . . . .
C(16) N(2) C(19) C(20) 113.3(3) ? . . . .
C(19) N(2) C(16) O(8) 178.4(3) ? . . . .
C(17) N(2) C(19) C(20) -70.4(4) ? . . . .
C(19) N(2) C(17) C(18) -95.3(3) ? . . . .
O(1) C(1) C(2) C(3) 70.0(3) ? . . . .
O(1) C(1) C(6) F(1) -175.1(2) ? . . . .
O(1) C(1) C(6) F(2) -54.5(3) ? . . . .
O(1) C(1) C(6) F(3) 64.7(3) ? . . . .
O(4) C(1) C(2) C(3) -56.3(3) ? . . . .
O(4) C(1) C(6) F(1) -57.3(3) ? . . . .
O(4) C(1) C(6) F(2) 63.3(3) ? . . . .
O(4) C(1) C(6) F(3) -177.5(2) ? . . . .
C(2) C(1) C(6) F(1) 61.5(3) ? . . . .
C(2) C(1) C(6) F(2) -177.9(2) ? . . . .
C(2) C(1) C(6) F(3) -58.8(3) ? . . . .
C(6) C(1) C(2) C(3) -169.2(2) ? . . . .
C(1) C(2) C(3) O(2) -69.9(3) ? . . . .
C(1) C(2) C(3) C(4) 55.0(3) ? . . . .
C(1) C(2) C(3) C(7) 172.9(2) ? . . . .
O(2) C(3) C(4) C(5) 70.1(3) ? . . . .
O(2) C(3) C(7) F(4) 61.7(3) ? . . . .
O(2) C(3) C(7) F(5) -58.5(3) ? . . . .
O(2) C(3) C(7) F(6) -177.7(2) ? . . . .
C(2) C(3) C(4) C(5) -55.2(3) ? . . . .
C(2) C(3) C(7) F(4) -177.5(2) ? . . . .
C(2) C(3) C(7) F(5) 62.3(3) ? . . . .
C(2) C(3) C(7) F(6) -56.9(3) ? . . . .
C(4) C(3) C(7) F(4) -59.2(3) ? . . . .
C(4) C(3) C(7) F(5) -179.4(2) ? . . . .
C(4) C(3) C(7) F(6) 61.4(3) ? . . . .
C(7) C(3) C(4) C(5) -172.3(2) ? . . . .
C(3) C(4) C(5) O(3) -69.9(3) ? . . . .
C(3) C(4) C(5) O(4) 55.7(3) ? . . . .
C(3) C(4) C(5) C(8) 168.7(2) ? . . . .
O(3) C(5) C(8) F(7) -60.8(3) ? . . . .
O(3) C(5) C(8) F(8) 58.2(3) ? . . . .
O(3) C(5) C(8) F(9) 179.2(2) ? . . . .
O(4) C(5) C(8) F(7) -177.1(2) ? . . . .
O(4) C(5) C(8) F(8) -58.1(3) ? . . . .
O(4) C(5) C(8) F(9) 62.9(3) ? . . . .
C(4) C(5) C(8) F(7) 65.3(3) ? . . . .
C(4) C(5) C(8) F(8) -175.7(2) ? . . . .
C(4) C(5) C(8) F(9) -54.7(3) ? . . . .
O(5) C(9) C(10) F(10) 24.2(4) ? . . . .
O(5) C(9) C(10) F(11) -96.3(3) ? . . . .
O(5) C(9) C(10) F(12) 145.5(2) ? . . . .
O(6) C(9) C(10) F(10) -157.0(3) ? . . . .
O(6) C(9) C(10) F(11) 82.5(3) ? . . . .
O(6) C(9) C(10) F(12) -35.7(4) ? . . . .
